data_2228580
loop_
_publ_author_name
'Cai, Yaling'
'Dong, Weiqin'
'Jin, Hongxiao'

_publ_section_title
;
 Diaqua(2,6-dihydroxybenzoato-\k^2^<i>O</i>^1^<i>,O</i>^1'^)bis(2,6-dihydroxybenzoato-\k<i>O</i>^1^)bis(1,10-phenanthroline-\k^2^<i>N</i>,<i>N</i>')lanthanum(III)--1,10-phenanthroline
 (1/1)
;
_journal_coeditor_code VM2058
_journal_issue 12
_journal_name_full 'Acta Crystallographica Section E'
_journal_page_first m1610
_journal_page_last m1611
_journal_paper_doi 10.1107/S1600536810047318
_journal_volume 66
_journal_year 2010
_chemical_formula_iupac '[La (C7 H5 O4)3 (C12 H8 N2)3 (H2 O)2], C12 H8 N2'
_chemical_formula_moiety '[La(C12 H8 N2)2(C7 H5 O4)3(H2 O)2][C12 H8 N2]'
_chemical_formula_sum 'C57 H43 La N6 O14'
_chemical_formula_weight 1174.88
_chemical_name_systematic
;
Diaqua(2,6-dihydroxybenzoato-\k^2^<i>O</i>^1^,<i>O</i>^1'^)bis(2,6-
dihydroxybenzoato-\k<i>O</i>^1^)bis(1,10-phenanthroline-\k^2^<i>N</i>,
<i>N</i>')lanthanum(III)--1,10-phenanthroline (1/1)
;
_space_group_IT_number 14
_symmetry_cell_setting monoclinic
_symmetry_space_group_name_Hall '-P 2ybc'
_symmetry_space_group_name_H-M 'P 1 21/c 1'
_atom_sites_solution_hydrogens geom
_atom_sites_solution_primary direct
_atom_sites_solution_secondary difmap
_audit_creation_method SHELXL-97
_cell_angle_alpha 90.00
_cell_angle_beta 98.059(2)
_cell_angle_gamma 90.00
_cell_formula_units_Z 4
_cell_length_a 13.9735(3)
_cell_length_b 19.6751(3)
_cell_length_c 18.6337(3)
_cell_measurement_reflns_used 19311
_cell_measurement_temperature 291(2)
_cell_measurement_theta_max 29.1343
_cell_measurement_theta_min 2.9899
_cell_volume 5072.37(16)
_computing_cell_refinement
;
<i>CrysAlis PRO CCD</i> (Oxford Diffraction, 2006)
;
_computing_data_collection
;
<i>CrysAlis PRO CCD</i> (Oxford Diffraction, 2006)
;
_computing_data_reduction
;
<i>CrysAlis PRO RED</i> (Oxford Diffraction, 2006)
;
_computing_molecular_graphics
;
<i>DIAMOND</i> (Brandenburg & Berndt, 1999)
;
_computing_publication_material '<i>SHELXL97</i> (Sheldrick, 2008)'
_computing_structure_refinement '<i>SHELXL97</i> (Sheldrick, 2008)'
_computing_structure_solution '<i>SHELXS97</i> (Sheldrick, 2008)'
_diffrn_ambient_temperature 291(2)
_diffrn_detector_area_resol_mean 15.9149
_diffrn_measured_fraction_theta_full 0.994
_diffrn_measured_fraction_theta_max 0.994
_diffrn_measurement_device_type 'Oxford Diffraction Gemini S Ultra'
_diffrn_measurement_method '\w scans'
_diffrn_radiation_monochromator graphite
_diffrn_radiation_source 'Enhance (Mo) X-ray Source'
_diffrn_radiation_type MoK\a
_diffrn_radiation_wavelength 0.71073
_diffrn_reflns_av_R_equivalents 0.0216
_diffrn_reflns_av_sigmaI/netI 0.0295
_diffrn_reflns_limit_h_max 17
_diffrn_reflns_limit_h_min -17
_diffrn_reflns_limit_k_max 22
_diffrn_reflns_limit_k_min -24
_diffrn_reflns_limit_l_max 23
_diffrn_reflns_limit_l_min -23
_diffrn_reflns_number 32940
_diffrn_reflns_theta_full 26.37
_diffrn_reflns_theta_max 26.37
_diffrn_reflns_theta_min 3.00
_exptl_absorpt_coefficient_mu 0.919
_exptl_absorpt_correction_T_max 0.6988
_exptl_absorpt_correction_T_min 0.6565
_exptl_absorpt_correction_type multi-scan
_exptl_absorpt_process_details
;
[ABSPACK in CrysAlis PRO (Oxford Diffraction, 2006)]
;
_exptl_crystal_colour pink
_exptl_crystal_density_diffrn 1.538
_exptl_crystal_density_method 'not measured'
_exptl_crystal_description block
_exptl_crystal_F_000 2384
_exptl_crystal_size_max 0.50
_exptl_crystal_size_mid 0.46
_exptl_crystal_size_min 0.42
_refine_diff_density_max 0.952
_refine_diff_density_min -0.490
_refine_ls_extinction_method none
_refine_ls_goodness_of_fit_ref 1.045
_refine_ls_hydrogen_treatment mixed
_refine_ls_matrix_type full
_refine_ls_number_parameters 721
_refine_ls_number_reflns 10312
_refine_ls_number_restraints 25
_refine_ls_restrained_S_all 1.053
_refine_ls_R_factor_all 0.0444
_refine_ls_R_factor_gt 0.0308
_refine_ls_shift/su_max 0.001
_refine_ls_shift/su_mean 0.000
_refine_ls_structure_factor_coef Fsqd
_refine_ls_weighting_details 'calc w=1/[\s^2^(Fo^2^)+(0.0521P)^2^+0.0000P] where P=(Fo^2^+2Fc^2^)/3'
_refine_ls_weighting_scheme calc
_refine_ls_wR_factor_gt 0.0825
_refine_ls_wR_factor_ref 0.0856
_reflns_number_gt 7901
_reflns_number_total 10312
_reflns_threshold_expression >2sigma(I)
_cod_data_source_file vm2058.cif
_cod_data_source_block I
_cod_original_sg_symbol_H-M 'P 21/c'
_cod_database_code 2228580
_cod_database_fobs_code 2228580

loop_
_symmetry_equiv_pos_as_xyz
'x, y, z'
'-x, y+1/2, -z+1/2'
'-x, -y, -z'
'x, -y-1/2, z-1/2'

loop_
_atom_site_type_symbol
_atom_site_label
_atom_site_fract_x
_atom_site_fract_y
_atom_site_fract_z
_atom_site_U_iso_or_equiv
_atom_site_adp_type
_atom_site_calc_flag
_atom_site_refinement_flags
_atom_site_occupancy
_atom_site_disorder_assembly
_atom_site_disorder_group
La La1 0.370753(10) 0.081073(8) 0.238632(7) 0.03468(6) Uani d D 1 . .
O O9 0.53465(13) 0.13343(10) 0.21766(10) 0.0453(4) Uani d . 1 . .
O O13 0.51050(13) 0.01072(11) 0.30096(9) 0.0464(5) Uani d D 1 . .
O O14 0.21124(15) 0.03227(12) 0.17926(10) 0.0547(5) Uani d D 1 . .
O O1 0.31357(14) -0.00908(10) 0.32214(10) 0.0490(5) Uani d U 1 . .
N N2 0.43187(17) 0.13969(12) 0.37167(11) 0.0439(5) Uani d . 1 . .
O O11 0.55321(16) 0.25517(13) 0.17366(15) 0.0744(7) Uani d . 1 . .
H H11 0.5250 0.2203 0.1825 0.112 Uiso calc R 1 . .
N N3 0.38115(16) 0.08988(11) 0.09173(11) 0.0406(5) Uani d . 1 . .
O O2 0.42323(16) -0.01459(13) 0.42242(12) 0.0710(6) Uani d U 1 . .
N N4 0.40066(16) -0.03365(12) 0.15917(11) 0.0444(5) Uani d . 1 . .
O O5 0.23093(17) 0.17180(11) 0.17268(11) 0.0627(6) Uani d . 1 . .
O O12 0.83139(16) 0.12522(14) 0.27052(17) 0.0824(8) Uani d . 1 . .
H H12 0.7917 0.0943 0.2678 0.124 Uiso calc R 1 . .
O O6 0.36459(15) 0.21446(12) 0.22776(11) 0.0613(6) Uani d . 1 . .
O O10 0.66549(16) 0.07249(11) 0.25757(13) 0.0582(6) Uani d . 1 . .
O O3 0.13794(19) -0.04061(15) 0.33528(14) 0.0836(7) Uani d U 1 . .
H H3 0.1846 -0.0313 0.3149 0.100 Uiso calc R 1 . .
O O7 0.07660(16) 0.24216(15) 0.15335(17) 0.0860(8) Uani d . 1 . .
H H7 0.1122 0.2097 0.1491 0.129 Uiso calc R 1 . .
N N1 0.23691(17) 0.12766(12) 0.32674(12) 0.0472(6) Uani d . 1 . .
C C5 0.37874(18) 0.03313(15) 0.05045(13) 0.0395(6) Uani d . 1 . .
C C53 0.0631(3) -0.0425(4) -0.1339(3) 0.117(2) Uani d . 1 . .
H H53 0.0401 -0.0347 -0.1825 0.140 Uiso calc R 1 . .
C C26 0.2802(2) 0.34560(17) 0.23416(15) 0.0546(8) Uani d . 1 . .
C C57 0.2677(2) 0.14228(14) 0.39758(14) 0.0459(7) Uani d . 1 . .
O O8 0.37449(19) 0.34162(15) 0.26058(17) 0.0866(8) Uani d . 1 . .
H H8 0.3947 0.3036 0.2528 0.130 Uiso calc R 1 . .
C C25 0.2286(2) 0.28831(14) 0.20674(13) 0.0410(6) Uani d . 1 . .
C C32 0.68839(19) 0.18505(14) 0.22081(14) 0.0424(6) Uani d . 1 . .
C C21 0.5021(3) 0.16812(17) 0.51614(17) 0.0680(10) Uani d . 1 . .
H H21 0.5262 0.1768 0.5644 0.082 Uiso calc R 1 . .
C C6 0.38765(18) -0.03198(15) 0.08544(14) 0.0412(6) Uani d . 1 . .
C C1 0.3779(2) 0.14897(16) 0.05841(14) 0.0482(7) Uani d . 1 . .
H H1 0.3812 0.1882 0.0866 0.058 Uiso calc R 1 . .
C C31 0.62605(19) 0.12679(15) 0.23241(14) 0.0410(6) Uani d . 1 . .
C C39 0.2617(2) -0.02689(15) 0.43750(16) 0.0533(6) Uani d U 1 . .
C C30 0.1304(2) 0.29608(18) 0.18138(16) 0.0558(8) Uani d . 1 . .
C C20 0.3690(2) 0.14768(14) 0.42102(14) 0.0444(7) Uani d . 1 . .
N N6 0.14051(19) 0.0521(2) 0.03302(15) 0.0701(9) Uani d . 1 . .
C C16 0.2025(3) 0.15139(17) 0.44877(18) 0.0618(9) Uani d . 1 . .
O O4 0.37425(19) -0.00989(16) 0.54696(13) 0.0834(8) Uani d U 1 . .
H H4 0.4104 -0.0074 0.5160 0.100 Uiso calc R 1 . .
C C24 0.2765(2) 0.22140(16) 0.20203(14) 0.0476(7) Uani d . 1 . .
C C33 0.7897(2) 0.18107(17) 0.23974(18) 0.0575(8) Uani d . 1 . .
C C10 0.3959(2) -0.15344(17) 0.07953(19) 0.0619(9) Uani d . 1 . .
H H10 0.3937 -0.1938 0.0533 0.074 Uiso calc R 1 . .
C C7 0.3848(2) -0.09133(16) 0.04329(16) 0.0506(7) Uani d . 1 . .
C C23 0.5250(2) 0.14743(16) 0.39463(15) 0.0538(8) Uani d . 1 . .
H H23 0.5678 0.1424 0.3610 0.065 Uiso calc R 1 . .
C C11 0.4098(2) -0.15506(17) 0.1532(2) 0.0637(9) Uani d . 1 . .
H H11A 0.4177 -0.1962 0.1779 0.076 Uiso calc R 1 . .
C C4 0.3692(2) 0.03634(16) -0.02681(14) 0.0457(7) Uani d . 1 . .
C C19 0.4028(3) 0.16075(16) 0.49545(16) 0.0585(9) Uani d . 1 . .
C C3 0.3653(2) 0.09972(18) -0.05871(15) 0.0575(8) Uani d . 1 . .
H H3A 0.3598 0.1035 -0.1089 0.069 Uiso calc R 1 . .
N N5 0.1552(2) -0.0787(2) 0.0868(2) 0.0816(10) Uani d . 1 . .
C C27 0.2349(4) 0.40856(18) 0.2342(2) 0.0768(12) Uani d . 1 . .
H H27 0.2689 0.4470 0.2519 0.092 Uiso calc R 1 . .
C C37 0.6493(2) 0.24582(17) 0.18986(16) 0.0537(7) Uani d . 1 . .
C C8 0.3719(3) -0.08552(19) -0.03447(18) 0.0632(9) Uani d . 1 . .
H H8A 0.3682 -0.1248 -0.0625 0.076 Uiso calc R 1 . .
C C38 0.3389(2) -0.01706(16) 0.39193(15) 0.0510(6) Uani d U 1 . .
C C29 0.0853(3) 0.3571(2) 0.1822(2) 0.0738(10) Uani d . 1 . .
H H29 0.0195 0.3610 0.1658 0.089 Uiso calc R 1 . .
C C36 0.7088(3) 0.29931(19) 0.1764(2) 0.0799(11) Uani d . 1 . .
H H36 0.6827 0.3390 0.1547 0.096 Uiso calc R 1 . .
C C22 0.5633(3) 0.16273(17) 0.46626(17) 0.0634(9) Uani d . 1 . .
H H22 0.6294 0.1691 0.4793 0.076 Uiso calc R 1 . .
C C12 0.4120(2) -0.09409(15) 0.19086(18) 0.0545(8) Uani d . 1 . .
H H12A 0.4221 -0.0957 0.2412 0.065 Uiso calc R 1 . .
C C44 0.2853(3) -0.02329(18) 0.51560(18) 0.0641(8) Uani d U 1 . .
C C2 0.3696(2) 0.15638(18) -0.01716(16) 0.0591(8) Uani d . 1 . .
H H2 0.3672 0.1993 -0.0382 0.071 Uiso calc R 1 . .
C C43 0.2142(3) -0.0313(2) 0.55818(19) 0.0827(12) Uani d . 1 . .
H H43 0.2280 -0.0281 0.6084 0.099 Uiso calc R 1 . .
C C49 0.1184(2) 0.0010(3) -0.01247(18) 0.0718(11) Uani d . 1 . .
C C18 0.3357(4) 0.1663(2) 0.54486(18) 0.0800(12) Uani d . 1 . .
H H18 0.3580 0.1730 0.5938 0.096 Uiso calc R 1 . .
C C50 0.1264(2) -0.0668(3) 0.0140(2) 0.0785(13) Uani d . 1 . .
C C9 0.3650(2) -0.02496(19) -0.06744(16) 0.0601(9) Uani d . 1 . .
H H9 0.3573 -0.0230 -0.1178 0.072 Uiso calc R 1 . .
C C13 0.1424(2) 0.12352(18) 0.3062(2) 0.0614(8) Uani d . 1 . .
H H13 0.1207 0.1137 0.2579 0.074 Uiso calc R 1 . .
C C40 0.1652(3) -0.03815(18) 0.41086(19) 0.0700(10) Uani d . 1 . .
C C17 0.2401(4) 0.1622(2) 0.5229(2) 0.0884(14) Uani d . 1 . .
H H17 0.1976 0.1664 0.5568 0.106 Uiso calc R 1 . .
C C34 0.8477(3) 0.2355(2) 0.2272(2) 0.0786(11) Uani d . 1 . .
H H34 0.9143 0.2330 0.2403 0.094 Uiso calc R 1 . .
C C35 0.8069(3) 0.2928(2) 0.1955(3) 0.0868(12) Uani d . 1 . .
H H35 0.8468 0.3287 0.1865 0.104 Uiso calc R 1 . .
C C14 0.0735(3) 0.13304(19) 0.3526(2) 0.0745(11) Uani d . 1 . .
H H14 0.0079 0.1303 0.3354 0.089 Uiso calc R 1 . .
C C45 0.1328(3) 0.1150(3) 0.0061(2) 0.0856(13) Uani d . 1 . .
H H45 0.1488 0.1508 0.0381 0.103 Uiso calc R 1 . .
C C28 0.1376(4) 0.4122(2) 0.2073(2) 0.0817(13) Uani d . 1 . .
H H28 0.1069 0.4542 0.2063 0.098 Uiso calc R 1 . .
C C48 0.0860(3) 0.0128(3) -0.0888(2) 0.0863(14) Uani d . 1 . .
C C52 0.0727(4) -0.1068(4) -0.1105(3) 0.1101(19) Uani d . 1 . .
H H52 0.0600 -0.1425 -0.1432 0.132 Uiso calc R 1 . .
C C15 0.1046(3) 0.1464(2) 0.4234(2) 0.0811(12) Uani d . 1 . .
H H15 0.0597 0.1523 0.4554 0.097 Uiso calc R 1 . .
C C47 0.0801(3) 0.0789(3) -0.1119(2) 0.1025(18) Uani d . 1 . .
H H47 0.0600 0.0881 -0.1607 0.123 Uiso calc R 1 . .
C C46 0.1027(3) 0.1308(3) -0.0659(2) 0.1003(15) Uani d . 1 . .
H H46 0.0984 0.1756 -0.0818 0.120 Uiso calc R 1 . .
C C42 0.1231(4) -0.0438(3) 0.5259(3) 0.1072(16) Uani d U 1 . .
H H42 0.0755 -0.0500 0.5555 0.129 Uiso calc R 1 . .
C C56 0.1608(3) -0.1414(3) 0.1106(3) 0.1047(16) Uani d . 1 . .
H H56 0.1791 -0.1483 0.1600 0.126 Uiso calc R 1 . .
C C41 0.0965(3) -0.0482(3) 0.4522(3) 0.1018(14) Uani d U 1 . .
H H41 0.0332 -0.0577 0.4321 0.122 Uiso calc R 1 . .
C C51 0.1028(3) -0.1210(3) -0.0347(3) 0.1021(16) Uani d . 1 . .
C C54 0.1127(4) -0.1855(4) -0.0061(4) 0.125(2) Uani d . 1 . .
H H54 0.0995 -0.2219 -0.0378 0.151 Uiso calc R 1 . .
C C55 0.1403(4) -0.1999(3) 0.0653(4) 0.125(2) Uani d . 1 . .
H H55 0.1455 -0.2441 0.0831 0.150 Uiso calc R 1 . .
H H13B 0.508(2) -0.016(2) 0.337(2) 0.187 Uiso d D 1 . .
H H13A 0.5699(11) 0.017(3) 0.293(3) 0.187 Uiso d D 1 . .
H H14B 0.206(3) -0.0096(11) 0.182(3) 0.187 Uiso d D 1 . .
H H14A 0.193(3) 0.047(2) 0.1363(16) 0.187 Uiso d D 1 . .

loop_
_atom_site_aniso_label
_atom_site_aniso_U_11
_atom_site_aniso_U_22
_atom_site_aniso_U_33
_atom_site_aniso_U_12
_atom_site_aniso_U_13
_atom_site_aniso_U_23
La1 0.03296(9) 0.04413(10) 0.02695(8) -0.00167(7) 0.00423(6) -0.00339(7)
O9 0.0333(10) 0.0576(12) 0.0443(10) -0.0030(9) 0.0034(8) 0.0076(9)
O13 0.0440(11) 0.0558(12) 0.0392(10) 0.0019(10) 0.0052(8) 0.0067(9)
O14 0.0448(12) 0.0729(15) 0.0441(11) -0.0047(11) -0.0020(9) -0.0077(11)
O1 0.0521(11) 0.0527(12) 0.0416(8) -0.0008(10) 0.0042(7) 0.0015(9)
N2 0.0494(14) 0.0491(14) 0.0330(11) 0.0024(11) 0.0049(10) -0.0041(10)
O11 0.0539(14) 0.0711(16) 0.0948(17) 0.0002(12) -0.0019(13) 0.0358(15)
N3 0.0424(13) 0.0481(14) 0.0317(11) -0.0012(10) 0.0067(9) -0.0054(10)
O2 0.0567(10) 0.0873(17) 0.0637(13) -0.0137(13) -0.0094(9) 0.0200(13)
N4 0.0443(13) 0.0493(14) 0.0388(12) 0.0021(11) 0.0028(10) -0.0036(11)
O5 0.0808(16) 0.0539(14) 0.0533(12) -0.0039(12) 0.0092(11) -0.0055(11)
O12 0.0392(13) 0.0785(18) 0.128(2) 0.0056(12) 0.0071(14) 0.0211(17)
O6 0.0531(14) 0.0692(15) 0.0630(13) 0.0147(11) 0.0124(11) 0.0122(11)
O10 0.0422(11) 0.0540(14) 0.0795(16) 0.0048(10) 0.0126(10) 0.0134(11)
O3 0.0801(11) 0.0850(11) 0.0841(11) -0.0047(9) 0.0056(8) -0.0049(9)
O7 0.0500(14) 0.094(2) 0.110(2) -0.0117(14) -0.0042(14) 0.0016(18)
N1 0.0469(14) 0.0509(15) 0.0460(13) 0.0008(12) 0.0142(11) -0.0006(11)
C5 0.0311(14) 0.0556(17) 0.0325(12) -0.0028(12) 0.0067(11) -0.0088(13)
C53 0.081(3) 0.205(7) 0.067(3) -0.043(4) 0.019(2) -0.040(4)
C26 0.063(2) 0.060(2) 0.0407(15) -0.0021(17) 0.0079(15) 0.0002(15)
C57 0.0634(19) 0.0373(15) 0.0411(14) 0.0029(14) 0.0217(14) -0.0012(12)
O8 0.0741(18) 0.090(2) 0.0882(18) -0.0214(14) -0.0142(15) -0.0110(17)
C25 0.0459(16) 0.0460(16) 0.0325(13) 0.0034(13) 0.0108(11) 0.0045(12)
C32 0.0401(15) 0.0479(16) 0.0405(14) -0.0038(13) 0.0102(12) -0.0037(13)
C21 0.103(3) 0.056(2) 0.0383(16) 0.012(2) -0.0135(18) -0.0127(15)
C6 0.0326(14) 0.0520(17) 0.0389(13) 0.0009(12) 0.0048(11) -0.0087(13)
C1 0.0576(19) 0.0488(18) 0.0386(14) -0.0009(14) 0.0087(13) -0.0023(13)
C31 0.0392(16) 0.0506(17) 0.0346(13) -0.0024(13) 0.0106(11) -0.0013(13)
C39 0.0711(14) 0.0353(15) 0.0578(11) -0.0019(15) 0.0236(10) 0.0032(14)
C30 0.0511(19) 0.066(2) 0.0521(17) 0.0020(17) 0.0137(14) 0.0103(16)
C20 0.067(2) 0.0359(15) 0.0314(13) 0.0047(14) 0.0119(13) -0.0039(11)
N6 0.0432(16) 0.117(3) 0.0491(15) -0.0096(17) 0.0048(13) -0.0182(19)
C16 0.077(2) 0.0528(19) 0.064(2) -0.0040(17) 0.0375(18) -0.0104(16)
O4 0.0902(17) 0.102(2) 0.0572(13) -0.0043(17) 0.0078(11) 0.0098(15)
C24 0.0527(18) 0.0587(19) 0.0332(13) 0.0005(15) 0.0125(13) 0.0038(14)
C33 0.0423(17) 0.059(2) 0.073(2) -0.0022(16) 0.0151(15) -0.0038(17)
C10 0.063(2) 0.051(2) 0.071(2) 0.0026(16) 0.0066(17) -0.0184(17)
C7 0.0450(17) 0.057(2) 0.0504(16) -0.0009(14) 0.0086(13) -0.0160(15)
C23 0.059(2) 0.059(2) 0.0416(15) 0.0050(16) 0.0020(14) -0.0096(14)
C11 0.067(2) 0.0455(19) 0.077(2) 0.0053(16) 0.0052(18) -0.0001(17)
C4 0.0418(16) 0.064(2) 0.0317(13) -0.0021(14) 0.0074(12) -0.0074(14)
C19 0.095(3) 0.0451(18) 0.0349(15) 0.0059(17) 0.0076(16) -0.0062(13)
C3 0.062(2) 0.081(2) 0.0300(14) -0.0061(17) 0.0077(14) -0.0003(15)
N5 0.0498(18) 0.102(3) 0.090(3) -0.0112(18) 0.0001(17) -0.018(2)
C27 0.124(4) 0.050(2) 0.059(2) -0.013(2) 0.021(2) -0.0079(16)
C37 0.0485(17) 0.0566(19) 0.0572(17) -0.0034(15) 0.0118(14) 0.0075(16)
C8 0.067(2) 0.075(2) 0.0478(17) -0.0051(18) 0.0102(16) -0.0289(18)
C38 0.0524(12) 0.0526(17) 0.0471(10) -0.0018(15) 0.0044(8) 0.0066(14)
C29 0.064(2) 0.079(3) 0.082(2) 0.023(2) 0.0244(19) 0.021(2)
C36 0.070(3) 0.056(2) 0.117(3) -0.0068(19) 0.024(2) 0.019(2)
C22 0.073(2) 0.059(2) 0.0507(18) 0.0082(17) -0.0154(17) -0.0119(16)
C12 0.061(2) 0.050(2) 0.0510(17) 0.0053(15) 0.0017(15) 0.0000(14)
C44 0.0784(17) 0.058(2) 0.0593(11) 0.0001(18) 0.0201(13) 0.0059(17)
C2 0.071(2) 0.065(2) 0.0427(16) -0.0013(17) 0.0129(15) 0.0098(16)
C43 0.098(3) 0.104(3) 0.0522(19) -0.008(3) 0.033(2) -0.001(2)
C49 0.0383(18) 0.127(4) 0.0511(19) -0.016(2) 0.0109(15) -0.019(2)
C18 0.130(4) 0.078(3) 0.0379(17) -0.010(3) 0.031(2) -0.0184(17)
C50 0.0347(17) 0.130(4) 0.072(2) -0.018(2) 0.0104(17) -0.044(3)
C9 0.068(2) 0.078(2) 0.0352(14) -0.0054(19) 0.0098(14) -0.0178(17)
C13 0.0479(19) 0.070(2) 0.070(2) -0.0009(17) 0.0200(16) 0.0016(18)
C40 0.080(3) 0.062(2) 0.067(2) -0.006(2) 0.006(2) -0.0046(18)
C17 0.128(4) 0.085(3) 0.067(2) -0.019(3) 0.063(3) -0.025(2)
C34 0.047(2) 0.067(3) 0.124(3) -0.0140(18) 0.022(2) -0.009(2)
C35 0.071(3) 0.058(2) 0.137(4) -0.022(2) 0.034(3) 0.002(2)
C14 0.050(2) 0.076(3) 0.103(3) -0.0011(18) 0.030(2) -0.007(2)
C45 0.061(2) 0.133(4) 0.064(2) -0.003(3) 0.0139(19) -0.003(3)
C28 0.112(4) 0.069(3) 0.072(2) 0.039(3) 0.038(2) 0.016(2)
C48 0.051(2) 0.156(5) 0.054(2) -0.031(3) 0.0153(17) -0.033(3)
C52 0.081(3) 0.171(5) 0.081(3) -0.048(4) 0.020(3) -0.066(4)
C15 0.083(3) 0.079(3) 0.094(3) -0.001(2) 0.056(2) -0.014(2)
C47 0.069(3) 0.182(6) 0.060(2) -0.028(3) 0.019(2) -0.001(3)
C46 0.071(3) 0.154(5) 0.077(3) -0.002(3) 0.015(2) 0.018(3)
C42 0.097(4) 0.133(4) 0.103(2) -0.016(3) 0.052(3) -0.010(3)
C56 0.062(3) 0.122(4) 0.126(4) -0.014(3) -0.002(3) -0.004(4)
C41 0.079(3) 0.125(4) 0.109(2) -0.022(3) 0.040(3) -0.017(3)
C51 0.064(3) 0.132(5) 0.114(4) -0.032(3) 0.025(3) -0.050(4)
C54 0.074(3) 0.134(6) 0.171(6) -0.029(4) 0.026(4) -0.057(5)
C55 0.077(3) 0.116(5) 0.177(6) -0.018(3) -0.001(4) -0.008(5)

loop_
_atom_type_symbol
_atom_type_description
_atom_type_scat_dispersion_real
_atom_type_scat_dispersion_imag
_atom_type_scat_source
C C 0.0033 0.0016 'International Tables Vol C Tables 4.2.6.8 and 6.1.1.4'
H H 0.0000 0.0000 'International Tables Vol C Tables 4.2.6.8 and 6.1.1.4'
N N 0.0061 0.0033 'International Tables Vol C Tables 4.2.6.8 and 6.1.1.4'
O O 0.0106 0.0060 'International Tables Vol C Tables 4.2.6.8 and 6.1.1.4'
La La -0.2871 2.4523 'International Tables Vol C Tables 4.2.6.8 and 6.1.1.4'

loop_
_geom_angle_atom_site_label_1
_geom_angle_atom_site_label_2
_geom_angle_atom_site_label_3
_geom_angle_site_symmetry_1
_geom_angle_site_symmetry_3
_geom_angle
_geom_angle_publ_flag
O14 La1 O13 . . 124.49(7) ?
O14 La1 O1 . . 70.88(6) ?
O13 La1 O1 . . 68.27(6) ?
O14 La1 O9 . . 145.79(6) ?
O13 La1 O9 . . 69.28(6) ?
O1 La1 O9 . . 136.48(6) ?
O14 La1 O6 . . 109.08(7) ?
O13 La1 O6 . . 126.41(7) ?
O1 La1 O6 . . 136.70(6) ?
O9 La1 O6 . . 67.17(6) ?
O14 La1 N2 . . 133.88(7) ?
O13 La1 N2 . . 72.27(7) ?
O1 La1 N2 . . 80.05(6) ?
O9 La1 N2 . . 78.49(6) ?
O6 La1 N2 . . 69.82(7) ?
O14 La1 N4 . . 69.29(7) ?
O13 La1 N4 . . 68.61(6) ?
O1 La1 N4 . . 80.98(7) ?
O9 La1 N4 . . 92.33(6) ?
O6 La1 N4 . . 141.15(7) ?
N2 La1 N4 . . 140.53(7) ?
O14 La1 N3 . . 75.93(7) ?
O13 La1 N3 . . 110.07(6) ?
O1 La1 N3 . . 135.14(6) ?
O9 La1 N3 . . 69.86(6) ?
O6 La1 N3 . . 82.36(6) ?
N2 La1 N3 . . 144.11(7) ?
N4 La1 N3 . . 59.21(7) ?
O14 La1 O5 . . 62.17(7) ?
O13 La1 O5 . . 173.32(7) ?
O1 La1 O5 . . 116.77(6) ?
O9 La1 O5 . . 104.92(6) ?
O6 La1 O5 . . 46.96(6) ?
N2 La1 O5 . . 103.71(7) ?
N4 La1 O5 . . 115.73(6) ?
N3 La1 O5 . . 69.88(6) ?
O14 La1 N1 . . 76.23(7) ?
O13 La1 N1 . . 116.29(6) ?
O1 La1 N1 . . 65.22(6) ?
O9 La1 N1 . . 129.30(7) ?
O6 La1 N1 . . 72.69(7) ?
N2 La1 N1 . . 59.08(7) ?
N4 La1 N1 . . 137.96(7) ?
N3 La1 N1 . . 133.57(7) ?
O5 La1 N1 . . 64.40(7) ?
O14 La1 C24 . . 85.46(8) ?
O13 La1 C24 . . 149.76(8) ?
O1 La1 C24 . . 126.36(7) ?
O9 La1 C24 . . 88.26(7) ?
O6 La1 C24 . . 23.79(7) ?
N2 La1 C24 . . 83.89(7) ?
N4 La1 C24 . . 134.64(7) ?
N3 La1 C24 . . 78.80(7) ?
O5 La1 C24 . . 23.81(7) ?
N1 La1 C24 . . 62.62(7) ?
C31 O9 La1 . . 143.79(17) ?
La1 O13 H13B . . 125(2) ?
La1 O13 H13A . . 123(2) ?
H13B O13 H13A . . 111(4) ?
La1 O14 H14B . . 116(3) ?
La1 O14 H14A . . 114(3) ?
H14B O14 H14A . . 112(4) ?
C38 O1 La1 . . 128.55(18) ?
C23 N2 C20 . . 117.8(2) ?
C23 N2 La1 . . 120.41(17) ?
C20 N2 La1 . . 120.35(18) ?
C37 O11 H11 . . 109.5 ?
C1 N3 C5 . . 117.7(2) ?
C1 N3 La1 . . 121.26(17) ?
C5 N3 La1 . . 120.66(17) ?
C12 N4 C6 . . 117.5(2) ?
C12 N4 La1 . . 120.74(19) ?
C6 N4 La1 . . 120.83(18) ?
C24 O5 La1 . . 91.38(18) ?
C33 O12 H12 . . 109.5 ?
C24 O6 La1 . . 99.00(19) ?
C40 O3 H3 . . 109.5 ?
C30 O7 H7 . . 109.5 ?
C13 N1 C57 . . 117.4(3) ?
C13 N1 La1 . . 121.97(19) ?
C57 N1 La1 . . 119.32(18) ?
N3 C5 C4 . . 121.8(3) ?
N3 C5 C6 . . 119.0(2) ?
C4 C5 C6 . . 119.2(2) ?
C52 C53 C48 . . 122.7(5) ?
C52 C53 H53 . . 118.7 ?
C48 C53 H53 . . 118.7 ?
O8 C26 C27 . . 118.4(3) ?
O8 C26 C25 . . 121.1(3) ?
C27 C26 C25 . . 120.5(3) ?
N1 C57 C16 . . 122.2(3) ?
N1 C57 C20 . . 118.6(2) ?
C16 C57 C20 . . 119.2(3) ?
C26 O8 H8 . . 109.5 ?
C26 C25 C30 . . 117.9(3) ?
C26 C25 C24 . . 121.6(3) ?
C30 C25 C24 . . 120.5(3) ?
C37 C32 C33 . . 117.9(3) ?
C37 C32 C31 . . 121.2(3) ?
C33 C32 C31 . . 120.8(3) ?
C22 C21 C19 . . 120.2(3) ?
C22 C21 H21 . . 119.9 ?
C19 C21 H21 . . 119.9 ?
N4 C6 C7 . . 122.3(3) ?
N4 C6 C5 . . 118.1(2) ?
C7 C6 C5 . . 119.6(2) ?
N3 C1 C2 . . 123.9(3) ?
N3 C1 H1 . . 118.1 ?
C2 C1 H1 . . 118.1 ?
O10 C31 O9 . . 122.6(3) ?
O10 C31 C32 . . 118.5(2) ?
O9 C31 C32 . . 118.9(3) ?
C40 C39 C44 . . 116.1(3) ?
C40 C39 C38 . . 124.5(3) ?
C44 C39 C38 . . 119.3(3) ?
C29 C30 O7 . . 117.4(3) ?
C29 C30 C25 . . 122.0(3) ?
O7 C30 C25 . . 120.6(3) ?
N2 C20 C19 . . 121.3(3) ?
N2 C20 C57 . . 119.3(2) ?
C19 C20 C57 . . 119.4(3) ?
C49 N6 C45 . . 117.7(4) ?
C15 C16 C57 . . 117.3(3) ?
C15 C16 C17 . . 123.6(3) ?
C57 C16 C17 . . 119.1(3) ?
C44 O4 H4 . . 109.5 ?
O5 C24 O6 . . 119.4(3) ?
O5 C24 C25 . . 120.8(3) ?
O6 C24 C25 . . 119.8(3) ?
O5 C24 La1 . . 64.81(17) ?
O6 C24 La1 . . 57.20(16) ?
C25 C24 La1 . . 163.66(17) ?
O12 C33 C34 . . 118.7(3) ?
O12 C33 C32 . . 121.0(3) ?
C34 C33 C32 . . 120.3(3) ?
C11 C10 C7 . . 120.0(3) ?
C11 C10 H10 . . 120.0 ?
C7 C10 H10 . . 120.0 ?
C10 C7 C6 . . 117.7(3) ?
C10 C7 C8 . . 123.1(3) ?
C6 C7 C8 . . 119.1(3) ?
N2 C23 C22 . . 124.2(3) ?
N2 C23 H23 . . 117.9 ?
C22 C23 H23 . . 117.9 ?
C10 C11 C12 . . 118.7(3) ?
C10 C11 H11A . . 120.7 ?
C12 C11 H11A . . 120.7 ?
C3 C4 C9 . . 122.8(3) ?
C3 C4 C5 . . 117.8(3) ?
C9 C4 C5 . . 119.4(3) ?
C21 C19 C18 . . 122.6(3) ?
C21 C19 C20 . . 118.0(3) ?
C18 C19 C20 . . 119.4(3) ?
C2 C3 C4 . . 120.1(3) ?
C2 C3 H3A . . 119.9 ?
C4 C3 H3A . . 119.9 ?
C56 N5 C50 . . 119.3(4) ?
C28 C27 C26 . . 118.1(4) ?
C28 C27 H27 . . 121.0 ?
C26 C27 H27 . . 121.0 ?
O11 C37 C36 . . 117.4(3) ?
O11 C37 C32 . . 121.8(3) ?
C36 C37 C32 . . 120.8(3) ?
C9 C8 C7 . . 121.6(3) ?
C9 C8 H8A . . 119.2 ?
C7 C8 H8A . . 119.2 ?
O2 C38 O1 . . 124.1(3) ?
O2 C38 C39 . . 117.9(3) ?
O1 C38 C39 . . 118.0(3) ?
C28 C29 C30 . . 118.9(4) ?
C28 C29 H29 . . 120.6 ?
C30 C29 H29 . . 120.6 ?
C35 C36 C37 . . 118.9(4) ?
C35 C36 H36 . . 120.5 ?
C37 C36 H36 . . 120.5 ?
C21 C22 C23 . . 118.5(3) ?
C21 C22 H22 . . 120.7 ?
C23 C22 H22 . . 120.7 ?
N4 C12 C11 . . 123.8(3) ?
N4 C12 H12A . . 118.1 ?
C11 C12 H12A . . 118.1 ?
O4 C44 C43 . . 118.8(3) ?
O4 C44 C39 . . 121.4(3) ?
C43 C44 C39 . . 119.8(3) ?
C3 C2 C1 . . 118.6(3) ?
C3 C2 H2 . . 120.7 ?
C1 C2 H2 . . 120.7 ?
C42 C43 C44 . . 118.6(4) ?
C42 C43 H43 . . 120.7 ?
C44 C43 H43 . . 120.7 ?
N6 C49 C50 . . 119.4(3) ?
N6 C49 C48 . . 121.3(5) ?
C50 C49 C48 . . 119.2(4) ?
C17 C18 C19 . . 121.4(3) ?
C17 C18 H18 . . 119.3 ?
C19 C18 H18 . . 119.3 ?
N5 C50 C51 . . 120.9(5) ?
N5 C50 C49 . . 119.9(4) ?
C51 C50 C49 . . 119.2(5) ?
C8 C9 C4 . . 121.1(3) ?
C8 C9 H9 . . 119.5 ?
C4 C9 H9 . . 119.5 ?
N1 C13 C14 . . 124.0(3) ?
N1 C13 H13 . . 118.0 ?
C14 C13 H13 . . 118.0 ?
C41 C40 C39 . . 124.2(4) ?
C41 C40 O3 . . 117.3(4) ?
C39 C40 O3 . . 118.5(3) ?
C18 C17 C16 . . 121.4(3) ?
C18 C17 H17 . . 119.3 ?
C16 C17 H17 . . 119.3 ?
C35 C34 C33 . . 119.7(3) ?
C35 C34 H34 . . 120.1 ?
C33 C34 H34 . . 120.1 ?
C34 C35 C36 . . 122.2(3) ?
C34 C35 H35 . . 118.9 ?
C36 C35 H35 . . 118.9 ?
C15 C14 C13 . . 118.4(3) ?
C15 C14 H14 . . 120.8 ?
C13 C14 H14 . . 120.8 ?
N6 C45 C46 . . 124.8(5) ?
N6 C45 H45 . . 117.6 ?
C46 C45 H45 . . 117.6 ?
C29 C28 C27 . . 122.6(4) ?
C29 C28 H28 . . 118.7 ?
C27 C28 H28 . . 118.7 ?
C47 C48 C53 . . 123.8(5) ?
C47 C48 C49 . . 117.3(4) ?
C53 C48 C49 . . 119.0(5) ?
C53 C52 C51 . . 120.3(5) ?
C53 C52 H52 . . 119.8 ?
C51 C52 H52 . . 119.9 ?
C14 C15 C16 . . 120.7(3) ?
C14 C15 H15 . . 119.6 ?
C16 C15 H15 . . 119.6 ?
C46 C47 C48 . . 121.5(5) ?
C46 C47 H47 . . 119.3 ?
C48 C47 H47 . . 119.3 ?
C47 C46 C45 . . 117.5(5) ?
C47 C46 H46 . . 121.3 ?
C45 C46 H46 . . 121.3 ?
C43 C42 C41 . . 124.2(4) ?
C43 C42 H42 . . 117.9 ?
C41 C42 H42 . . 117.9 ?
N5 C56 C55 . . 124.0(5) ?
N5 C56 H56 . . 118.0 ?
C55 C56 H56 . . 118.0 ?
C40 C41 C42 . . 117.0(4) ?
C40 C41 H41 . . 121.5 ?
C42 C41 H41 . . 121.5 ?
C54 C51 C50 . . 116.5(6) ?
C54 C51 C52 . . 123.9(6) ?
C50 C51 C52 . . 119.6(6) ?
C55 C54 C51 . . 124.8(6) ?
C55 C54 H54 . . 117.6 ?
C51 C54 H54 . . 117.6 ?
C54 C55 C56 . . 114.4(6) ?
C54 C55 H55 . . 122.8 ?
C56 C55 H55 . . 122.8 ?

loop_
_geom_bond_atom_site_label_1
_geom_bond_atom_site_label_2
_geom_bond_site_symmetry_2
_geom_bond_distance
_geom_bond_publ_flag
La1 O14 . 2.534(2) ?
La1 O13 . 2.5381(18) ?
La1 O1 . 2.5601(19) ?
La1 O9 . 2.5904(18) ?
La1 O6 . 2.633(2) ?
La1 N2 . 2.759(2) ?
La1 N4 . 2.763(2) ?
La1 N3 . 2.767(2) ?
La1 O5 . 2.800(2) ?
La1 N1 . 2.810(2) ?
La1 C24 . 3.093(3) ?
O9 C31 . 1.275(3) ?
O13 H13B . 0.86(4) ?
O13 H13A . 0.872(10) ?
O14 H14B . 0.829(19) ?
O14 H14A . 0.858(19) ?
O1 C38 . 1.308(3) ?
N2 C23 . 1.320(3) ?
N2 C20 . 1.367(3) ?
O11 C37 . 1.347(4) ?
O11 H11 . 0.8200 ?
N3 C1 . 1.316(3) ?
N3 C5 . 1.354(3) ?
O2 C38 . 1.235(3) ?
N4 C12 . 1.327(4) ?
N4 C6 . 1.361(3) ?
O5 C24 . 1.249(3) ?
O12 C33 . 1.335(4) ?
O12 H12 . 0.8200 ?
O6 C24 . 1.264(3) ?
O10 C31 . 1.262(3) ?
O3 C40 . 1.407(4) ?
O3 H3 . 0.8200 ?
O7 C30 . 1.362(4) ?
O7 H7 . 0.8200 ?
N1 C13 . 1.325(4) ?
N1 C57 . 1.360(3) ?
C5 C4 . 1.428(3) ?
C5 C6 . 1.435(4) ?
C53 C52 . 1.339(8) ?
C53 C48 . 1.385(7) ?
C53 H53 . 0.9300 ?
C26 O8 . 1.342(4) ?
C26 C27 . 1.392(5) ?
C26 C25 . 1.396(4) ?
C57 C16 . 1.421(4) ?
C57 C20 . 1.425(4) ?
O8 H8 . 0.8200 ?
C25 C30 . 1.396(4) ?
C25 C24 . 1.485(4) ?
C32 C37 . 1.404(4) ?
C32 C33 . 1.412(4) ?
C32 C31 . 1.474(4) ?
C21 C22 . 1.353(5) ?
C21 C19 . 1.394(5) ?
C21 H21 . 0.9300 ?
C6 C7 . 1.405(4) ?
C1 C2 . 1.404(4) ?
C1 H1 . 0.9300 ?
C39 C40 . 1.388(5) ?
C39 C44 . 1.448(4) ?
C39 C38 . 1.476(4) ?
C30 C29 . 1.358(5) ?
C20 C19 . 1.424(4) ?
N6 C49 . 1.323(5) ?
N6 C45 . 1.333(6) ?
C16 C15 . 1.387(5) ?
C16 C17 . 1.423(5) ?
O4 C44 . 1.324(4) ?
O4 H4 . 0.8200 ?
C33 C34 . 1.383(5) ?
C10 C11 . 1.360(5) ?
C10 C7 . 1.394(4) ?
C10 H10 . 0.9300 ?
C7 C8 . 1.439(4) ?
C23 C22 . 1.400(4) ?
C23 H23 . 0.9300 ?
C11 C12 . 1.388(4) ?
C11 H11A . 0.9300 ?
C4 C3 . 1.379(5) ?
C4 C9 . 1.421(4) ?
C19 C18 . 1.408(5) ?
C3 C2 . 1.354(4) ?
C3 H3A . 0.9300 ?
N5 C56 . 1.308(6) ?
N5 C50 . 1.380(5) ?
C27 C28 . 1.384(6) ?
C27 H27 . 0.9300 ?
C37 C36 . 1.386(5) ?
C8 C9 . 1.338(5) ?
C8 H8A . 0.9300 ?
C29 C28 . 1.353(6) ?
C29 H29 . 0.9300 ?
C36 C35 . 1.374(5) ?
C36 H36 . 0.9300 ?
C22 H22 . 0.9300 ?
C12 H12A . 0.9300 ?
C44 C43 . 1.365(5) ?
C2 H2 . 0.9300 ?
C43 C42 . 1.351(6) ?
C43 H43 . 0.9300 ?
C49 C50 . 1.422(6) ?
C49 C48 . 1.449(5) ?
C18 C17 . 1.343(6) ?
C18 H18 . 0.9300 ?
C50 C51 . 1.409(6) ?
C9 H9 . 0.9300 ?
C13 C14 . 1.393(5) ?
C13 H13 . 0.9300 ?
C40 C41 . 1.327(5) ?
C17 H17 . 0.9300 ?
C34 C35 . 1.359(5) ?
C34 H34 . 0.9300 ?
C35 H35 . 0.9300 ?
C14 C15 . 1.356(5) ?
C14 H14 . 0.9300 ?
C45 C46 . 1.385(6) ?
C45 H45 . 0.9300 ?
C28 H28 . 0.9300 ?
C48 C47 . 1.370(6) ?
C52 C51 . 1.442(7) ?
C52 H52 . 0.9300 ?
C15 H15 . 0.9300 ?
C47 C46 . 1.342(7) ?
C47 H47 . 0.9300 ?
C46 H46 . 0.9300 ?
C42 C41 . 1.375(6) ?
C42 H42 . 0.9300 ?
C56 C55 . 1.434(7) ?
C56 H56 . 0.9300 ?
C41 H41 . 0.9300 ?
C51 C54 . 1.376(8) ?
C54 C55 . 1.361(8) ?
C54 H54 . 0.9300 ?
C55 H55 . 0.9300 ?

loop_
_geom_hbond_atom_site_label_D
_geom_hbond_atom_site_label_H
_geom_hbond_atom_site_label_A
_geom_hbond_site_symmetry_A
_geom_hbond_distance_DH
_geom_hbond_distance_HA
_geom_hbond_distance_DA
_geom_hbond_angle_DHA
O11 H11 O9 . 0.82 1.83 2.557(3) 147.2
O12 H12 O10 . 0.82 1.80 2.520(3) 145.9
O3 H3 O1 . 0.82 1.84 2.576(3) 148.6
O7 H7 O5 . 0.82 1.82 2.545(3) 147.4
O8 H8 O6 . 0.82 1.85 2.575(4) 147.0
O4 H4 O2 . 0.82 1.78 2.512(3) 147.2
O13 H13A O10 . 0.872(10) 1.92(2) 2.704(3) 150(4)
O13 H13B O2 . 0.86(4) 2.11(3) 2.762(3) 132(4)
O14 H14A N6 . 0.858(19) 1.96(2) 2.793(4) 162(4)
O14 H14B N5 . 0.829(19) 2.26(4) 2.824(4) 125(4)
